data_1553325
loop_
_publ_author_name
'Egbewande, Folake A.'
'Sadowski, Martin C.'
'Levrier, Claire'
'Tousignant, Kaylyn D.'
'White, Jonathan M.'
'Coster, Mark J.'
'Nelson, Colleen C.'
'Davis, Rohan A.'

_publ_section_title
;
 Identification of Gibberellic Acid Derivatives That Deregulate
 Cholesterol Metabolism in Prostate Cancer Cells.
;
_journal_issue 4
_journal_name_full 'Journal of natural products'
_journal_page_first 838
_journal_page_last 845
_journal_paper_doi 10.1021/acs.jnatprod.7b00929
_journal_volume 81
_journal_year 2018
_chemical_absolute_configuration ad
_chemical_formula_moiety 'C26 H28 N O5 F, 0.5(O H2), 0.5(C H4 O)'
_chemical_formula_sum 'C26.5 H31 F N O6'
_chemical_formula_weight 478.52
_space_group_crystal_system monoclinic
_space_group_IT_number 4
_space_group_name_Hall 'P 2yb'
_space_group_name_H-M_alt 'P 1 21 1'
_atom_sites_solution_hydrogens mixed
_audit_creation_method SHELXL-2014/7
_cell_angle_alpha 90
_cell_angle_beta 115.504(2)
_cell_angle_gamma 90
_cell_formula_units_Z 4
_cell_length_a 9.4144(2)
_cell_length_b 25.4932(4)
_cell_length_c 10.9393(2)
_cell_measurement_reflns_used 8738
_cell_measurement_temperature 130.00(10)
_cell_measurement_theta_max 76.7710
_cell_measurement_theta_min 4.4810
_cell_volume 2369.63(9)
_computing_cell_refinement
;
CrysAlisPro, Agilent Technologies,
Version 1.171.37.34 (release 22-05-2014 CrysAlis171 .NET)
(compiled May 22 2014,16:03:01)
;
_computing_data_collection
;
CrysAlisPro, Agilent Technologies,
Version 1.171.37.34 (release 22-05-2014 CrysAlis171 .NET)
(compiled May 22 2014,16:03:01)
;
_computing_data_reduction
;
CrysAlisPro, Agilent Technologies,
Version 1.171.37.34 (release 22-05-2014 CrysAlis171 .NET)
(compiled May 22 2014,16:03:01)
;
_computing_structure_refinement 'SHELXL-2014/7 (Sheldrick, 2014)'
_computing_structure_solution SHELXT
_diffrn_ambient_environment N~2~
_diffrn_ambient_temperature 130.00(10)
_diffrn_detector 'CCD plate'
_diffrn_detector_area_resol_mean 10.2273
_diffrn_detector_type Atlas
_diffrn_measured_fraction_theta_full 1.000
_diffrn_measured_fraction_theta_max 0.991
_diffrn_measurement_device 'four-circle diffractometer'
_diffrn_measurement_device_type 'SuperNova, Dual, Cu at zero, Atlas'
_diffrn_measurement_method '\w scans'
_diffrn_radiation_monochromator mirror
_diffrn_radiation_probe x-ray
_diffrn_radiation_type 'Cu K\a'
_diffrn_radiation_wavelength 1.54184
_diffrn_reflns_av_R_equivalents 0.0397
_diffrn_reflns_av_unetI/netI 0.0483
_diffrn_reflns_Laue_measured_fraction_full 1.000
_diffrn_reflns_Laue_measured_fraction_max 0.991
_diffrn_reflns_limit_h_max 11
_diffrn_reflns_limit_h_min -11
_diffrn_reflns_limit_k_max 31
_diffrn_reflns_limit_k_min -31
_diffrn_reflns_limit_l_max 13
_diffrn_reflns_limit_l_min -7
_diffrn_reflns_number 17242
_diffrn_reflns_point_group_measured_fraction_full 0.975
_diffrn_reflns_point_group_measured_fraction_max 0.951
_diffrn_reflns_theta_full 67.684
_diffrn_reflns_theta_max 76.815
_diffrn_reflns_theta_min 3.467
_diffrn_source 'sealed X-ray tube'
_diffrn_source_type 'SuperNova (Cu) X-ray Source'
_exptl_absorpt_coefficient_mu 0.827
_exptl_absorpt_correction_T_max 1.00000
_exptl_absorpt_correction_T_min 0.72246
_exptl_absorpt_correction_type multi-scan
_exptl_absorpt_process_details
;
CrysAlisPro, Agilent Technologies,
Version 1.171.37.34 (release 22-05-2014 CrysAlis171 .NET)
(compiled May 22 2014,16:03:01)
Empirical absorption correction using spherical harmonics,
 implemented in SCALE3 ABSPACK scaling algorithm.
;
_exptl_crystal_colour COLOURLESS
_exptl_crystal_density_diffrn 1.341
_exptl_crystal_description ROD
_exptl_crystal_F_000 1016
_exptl_crystal_size_max 0.5707
_exptl_crystal_size_mid 0.1325
_exptl_crystal_size_min 0.0931
_refine_diff_density_max 0.201
_refine_diff_density_min -0.266
_refine_diff_density_rms 0.041
_refine_ls_abs_structure_details
;
 Flack x determined using 4004 quotients [(I+)-(I-)]/[(I+)+(I-)]
 (Parsons, Flack and Wagner, Acta Cryst. B69 (2013) 249-259).
;
_refine_ls_abs_structure_Flack -0.01(7)
_refine_ls_extinction_method none
_refine_ls_goodness_of_fit_ref 1.024
_refine_ls_hydrogen_treatment mixed
_refine_ls_matrix_type full
_refine_ls_number_parameters 661
_refine_ls_number_reflns 9500
_refine_ls_number_restraints 1
_refine_ls_restrained_S_all 1.024
_refine_ls_R_factor_all 0.0377
_refine_ls_R_factor_gt 0.0355
_refine_ls_shift/su_max 0.000
_refine_ls_shift/su_mean 0.000
_refine_ls_structure_factor_coef Fsqd
_refine_ls_weighting_details 'w=1/[\s^2^(Fo^2^)+(0.0517P)^2^+0.0344P] where P=(Fo^2^+2Fc^2^)/3'
_refine_ls_weighting_scheme calc
_refine_ls_wR_factor_gt 0.0891
_refine_ls_wR_factor_ref 0.0918
_reflns_Friedel_coverage 0.877
_reflns_Friedel_fraction_full 0.950
_reflns_Friedel_fraction_max 0.909
_reflns_number_gt 9048
_reflns_number_total 9500
_reflns_threshold_expression 'I > 2\s(I)'
_cod_data_source_file np7b00929_si_002.cif
_cod_data_source_block shelx
_cod_depositor_comments
;
The following automatic conversions were performed:

data item '_chemical_absolute_configuration' value 'AD' was changed
to 'ad' in accordance with the
/home/saulius/struct/COD-crude-data/automatic-downloads/DataCite-retrospective/ACS/depositions/lib/dictionaries/cif_core.dic
dictionary named 'cif_core.dic' version 2.4.2 last updated on
2011-04-26.

Automatic conversion script
Id: cif_fix_values 6909 2019-04-08 15:41:33Z antanas 

2022-05-28
Z value and formula fixed to values more according to usual
chemical conventions.                 miguel
;
_cod_original_formula_sum 'C53 H62 F2 N2 O12'
_cod_original_formula_weight 957.04
_cod_original_formula_moiety '2(C26 H28 N O5 F)(O H2)(C H4 O)'
_cod_original_formula_units_Z 2
_cod_original_cell_volume 2369.63(8)
_cod_original_sg_symbol_H-M 'P 21'
_cod_database_code 1553325
_shelx_shelxl_version_number 2014/7
_chemical_oxdiff_usercomment 'Rohan Davis sample RAD-644'
_shelx_space_group_comment
;
The symmetry employed for this shelxl refinement is uniquely defined
by the following loop, which should always be used as a source of
symmetry information in preference to the above space-group names.
They are only intended as comments.
;

loop_
_space_group_symop_operation_xyz
'x, y, z'
'-x, y+1/2, -z'

loop_
_atom_site_label
_atom_site_type_symbol
_atom_site_fract_x
_atom_site_fract_y
_atom_site_fract_z
_atom_site_U_iso_or_equiv
_atom_site_adp_type
_atom_site_occupancy
_atom_site_site_symmetry_order
_atom_site_calc_flag
_atom_site_refinement_flags_posn
_atom_site_refinement_flags_adp
C1 C 0.7101(2) 0.30448(8) 0.5776(2) 0.0157(4) Uani 1 1 d . .
H1 H 0.6327 0.3023 0.6176 0.019 Uiso 1 1 calc R U
C2 C 0.8302(2) 0.34688(8) 0.6513(2) 0.0162(4) Uani 1 1 d . .
H2 H 0.9287 0.3422 0.6390 0.019 Uiso 1 1 calc R U
C3 C 0.8667(3) 0.35701(9) 0.7997(2) 0.0185(4) Uani 1 1 d . .
C4 C 1.0056(3) 0.39714(9) 0.8541(2) 0.0217(4) Uani 1 1 d . .
H4 H 1.0129 0.4129 0.9404 0.026 Uiso 1 1 calc R U
C5 C 0.9833(3) 0.44066(10) 0.7527(2) 0.0244(5) Uani 1 1 d . .
H5 H 1.0575 0.4685 0.7790 0.029 Uiso 1 1 calc R U
C6 C 0.8651(3) 0.44190(9) 0.6288(2) 0.0223(4) Uani 1 1 d . .
H6 H 0.8559 0.4697 0.5681 0.027 Uiso 1 1 calc R U
C7 C 0.7465(2) 0.39801(9) 0.5874(2) 0.0176(4) Uani 1 1 d . .
C8 C 0.6446(2) 0.38603(9) 0.4381(2) 0.0174(4) Uani 1 1 d . .
H8 H 0.7063 0.3959 0.3866 0.021 Uiso 1 1 calc R U
C9 C 0.4851(2) 0.41459(9) 0.3721(2) 0.0208(4) Uani 1 1 d . .
H9A H 0.5034 0.4526 0.3665 0.025 Uiso 1 1 calc R U
H9B H 0.4283 0.4101 0.4294 0.025 Uiso 1 1 calc R U
C10 C 0.3825(3) 0.39320(9) 0.2284(2) 0.0213(4) Uani 1 1 d . .
H10A H 0.2704 0.4007 0.2044 0.026 Uiso 1 1 calc R U
H10B H 0.4109 0.4115 0.1623 0.026 Uiso 1 1 calc R U
C11 C 0.4044(2) 0.33351(9) 0.2190(2) 0.0196(4) Uani 1 1 d . .
C12 C 0.4494(2) 0.30927(9) 0.3589(2) 0.0172(4) Uani 1 1 d . .
H12A H 0.3887 0.3249 0.4045 0.021 Uiso 1 1 calc R U
H12B H 0.4351 0.2707 0.3536 0.021 Uiso 1 1 calc R U
C13 C 0.6236(2) 0.32451(8) 0.4291(2) 0.0157(4) Uani 1 1 d . .
C14 C 0.6803(3) 0.30344(9) 0.3256(2) 0.0194(4) Uani 1 1 d . .
H14A H 0.7827 0.3190 0.3399 0.023 Uiso 1 1 calc R U
H14B H 0.6894 0.2647 0.3296 0.023 Uiso 1 1 calc R U
C15 C 0.5483(3) 0.32171(9) 0.1924(2) 0.0205(4) Uani 1 1 d . .
C16 C 0.7191(3) 0.38644(9) 0.7842(2) 0.0208(4) Uani 1 1 d . .
C17 C 0.8955(3) 0.30893(10) 0.8901(2) 0.0236(5) Uani 1 1 d . .
H17A H 0.9311 0.3201 0.9844 0.035 Uiso 1 1 calc R U
H17B H 0.9764 0.2869 0.8822 0.035 Uiso 1 1 calc R U
H17C H 0.7976 0.2889 0.8617 0.035 Uiso 1 1 calc R U
C18 C 0.5542(3) 0.32737(11) 0.0747(2) 0.0283(5) Uani 1 1 d . .
H18A H 0.6487 0.3197 0.0668 0.034 Uiso 1 1 calc R U
H18B H 0.4640 0.3391 -0.0022 0.034 Uiso 1 1 calc R U
C19 C 0.7841(2) 0.25112(9) 0.58683(19) 0.0167(4) Uani 1 1 d . .
C20 C 0.7404(3) 0.15622(9) 0.5844(2) 0.0231(4) Uani 1 1 d . .
H20A H 0.8370 0.1558 0.5696 0.028 Uiso 1 1 calc R U
H20B H 0.6562 0.1386 0.5060 0.028 Uiso 1 1 calc R U
C21 C 0.7706(3) 0.12507(9) 0.7112(2) 0.0222(4) Uani 1 1 d . .
C22 C 0.8143(3) 0.14868(11) 0.8364(3) 0.0280(5) Uani 1 1 d . .
H22 H 0.8211 0.1858 0.8437 0.034 Uiso 1 1 calc R U
C23 C 0.8481(3) 0.11838(13) 0.9515(3) 0.0375(6) Uani 1 1 d . .
H23 H 0.8767 0.1344 1.0373 0.045 Uiso 1 1 calc R U
C24 C 0.8390(4) 0.06464(13) 0.9378(3) 0.0411(7) Uani 1 1 d . .
C25 C 0.7956(4) 0.04004(12) 0.8160(4) 0.0424(7) Uani 1 1 d . .
H25 H 0.7903 0.0029 0.8100 0.051 Uiso 1 1 calc R U
C26 C 0.7592(3) 0.07049(11) 0.7010(3) 0.0324(6) Uani 1 1 d . .
H26 H 0.7264 0.0541 0.6151 0.039 Uiso 1 1 calc R U
C27 C 0.7571(2) 0.69829(8) 0.3558(2) 0.0157(4) Uani 1 1 d . .
H27 H 0.8745 0.7003 0.3937 0.019 Uiso 1 1 calc R U
C28 C 0.7119(2) 0.65444(9) 0.4277(2) 0.0163(4) Uani 1 1 d . .
H28 H 0.6014 0.6586 0.4165 0.020 Uiso 1 1 calc R U
C29 C 0.8248(3) 0.64212(9) 0.5747(2) 0.0191(4) Uani 1 1 d . .
C30 C 0.7436(3) 0.60036(10) 0.6270(2) 0.0209(4) Uani 1 1 d . .
H30 H 0.8251 0.5835 0.7101 0.025 Uiso 1 1 calc R U
C31 C 0.6628(3) 0.55816(9) 0.5215(2) 0.0232(4) Uani 1 1 d . .
H31 H 0.6146 0.5297 0.5452 0.028 Uiso 1 1 calc R U
C32 C 0.6563(3) 0.55920(9) 0.3975(2) 0.0218(4) Uani 1 1 d . .
H32 H 0.6057 0.5319 0.3347 0.026 Uiso 1 1 calc R U
C33 C 0.7309(2) 0.60462(9) 0.3591(2) 0.0178(4) Uani 1 1 d . .
C34 C 0.6787(2) 0.61823(9) 0.2101(2) 0.0182(4) Uani 1 1 d . .
H34 H 0.5650 0.6086 0.1607 0.022 Uiso 1 1 calc R U
C35 C 0.7665(3) 0.59070(9) 0.1385(2) 0.0225(4) Uani 1 1 d . .
H35A H 0.7426 0.5527 0.1317 0.027 Uiso 1 1 calc R U
H35B H 0.8813 0.5950 0.1929 0.027 Uiso 1 1 calc R U
C36 C 0.7195(3) 0.61320(9) -0.0042(2) 0.0221(4) Uani 1 1 d . .
H36A H 0.6228 0.5954 -0.0689 0.026 Uiso 1 1 calc R U
H36B H 0.8042 0.6060 -0.0325 0.026 Uiso 1 1 calc R U
C37 C 0.6898(3) 0.67320(9) -0.0092(2) 0.0199(4) Uani 1 1 d . .
C38 C 0.7892(3) 0.69651(9) 0.1311(2) 0.0181(4) Uani 1 1 d . .
H38A H 0.7974 0.7351 0.1275 0.022 Uiso 1 1 calc R U
H38B H 0.8960 0.6810 0.1731 0.022 Uiso 1 1 calc R U
C39 C 0.6901(2) 0.67991(8) 0.2054(2) 0.0162(4) Uani 1 1 d . .
C40 C 0.5278(2) 0.70130(9) 0.1065(2) 0.0194(4) Uani 1 1 d . .
H40A H 0.4419 0.6851 0.1227 0.023 Uiso 1 1 calc R U
H40B H 0.5225 0.7399 0.1132 0.023 Uiso 1 1 calc R U
C41 C 0.5210(3) 0.68486(9) -0.0289(2) 0.0209(4) Uani 1 1 d . .
C42 C 0.9577(3) 0.61419(10) 0.5552(2) 0.0217(4) Uani 1 1 d . .
C43 C 0.8863(3) 0.68908(10) 0.6695(2) 0.0241(5) Uani 1 1 d . .
H43A H 0.7974 0.7096 0.6676 0.036 Uiso 1 1 calc R U
H43B H 0.9508 0.7111 0.6398 0.036 Uiso 1 1 calc R U
H43C H 0.9503 0.6767 0.7619 0.036 Uiso 1 1 calc R U
C44 C 0.3942(3) 0.68005(11) -0.1452(3) 0.0298(5) Uani 1 1 d . .
H44A H 0.2931 0.6873 -0.1496 0.036 Uiso 1 1 calc R U
H44B H 0.4042 0.6694 -0.2244 0.036 Uiso 1 1 calc R U
C45 C 0.6936(2) 0.75162(9) 0.3692(2) 0.0174(4) Uani 1 1 d . .
C46 C 0.7345(3) 0.84680(9) 0.3686(2) 0.0239(5) Uani 1 1 d . .
H46A H 0.6246 0.8474 0.3578 0.029 Uiso 1 1 calc R U
H46B H 0.7365 0.8646 0.2890 0.029 Uiso 1 1 calc R U
C47 C 0.8371(3) 0.87731(10) 0.4954(3) 0.0233(5) Uani 1 1 d . .
C48 C 0.9204(3) 0.85314(10) 0.6198(3) 0.0274(5) Uani 1 1 d . .
H48 H 0.9144 0.8161 0.6269 0.033 Uiso 1 1 calc R U
C49 C 1.0127(3) 0.88235(12) 0.7343(3) 0.0335(6) Uani 1 1 d . .
H49 H 1.0696 0.8657 0.8192 0.040 Uiso 1 1 calc R U
C50 C 1.0194(4) 0.93583(12) 0.7215(3) 0.0364(6) Uani 1 1 d . .
C51 C 0.9390(4) 0.96144(11) 0.6005(3) 0.0386(6) Uani 1 1 d . .
H51 H 0.9460 0.9984 0.5946 0.046 Uiso 1 1 calc R U
C52 C 0.8471(3) 0.93184(10) 0.4869(3) 0.0314(5) Uani 1 1 d . .
H52 H 0.7904 0.9489 0.4024 0.038 Uiso 1 1 calc R U
C53 C 0.4541(4) 0.47997(14) 0.9538(3) 0.0431(7) Uani 1 1 d . .
H53A H 0.5546 0.4708 1.0295 0.065 Uiso 1 1 calc R U
H53B H 0.3733 0.4548 0.9492 0.065 Uiso 1 1 calc R U
H53C H 0.4229 0.5153 0.9677 0.065 Uiso 1 1 calc R U
N1 N 0.6946(2) 0.21043(8) 0.5889(2) 0.0201(4) Uani 1 1 d . .
N2 N 0.7832(2) 0.79242(8) 0.3701(2) 0.0213(4) Uani 1 1 d . .
O1 O 1.15043(19) 0.37194(7) 0.87922(17) 0.0254(4) Uani 1 1 d . .
O2 O 0.6698(2) 0.39232(8) 0.86850(17) 0.0292(4) Uani 1 1 d . .
O3 O 0.64386(18) 0.40674(7) 0.65837(15) 0.0203(3) Uani 1 1 d . .
O4 O 0.26088(19) 0.31356(7) 0.11548(16) 0.0235(3) Uani 1 1 d . .
O5 O 0.91443(18) 0.24596(7) 0.58686(17) 0.0238(3) Uani 1 1 d . .
O6 O 0.6328(2) 0.62720(7) 0.66213(17) 0.0233(3) Uani 1 1 d . .
O7 O 1.0917(2) 0.60815(8) 0.63714(17) 0.0298(4) Uani 1 1 d . .
O8 O 0.90477(18) 0.59605(7) 0.42697(15) 0.0206(3) Uani 1 1 d . .
O9 O 0.7266(2) 0.69827(7) -0.10936(17) 0.0258(4) Uani 1 1 d . .
O10 O 0.56535(19) 0.75602(7) 0.37356(17) 0.0238(3) Uani 1 1 d . .
O11 O 0.4705(4) 0.47854(11) 0.8323(3) 0.0614(8) Uani 1 1 d . .
O12 O 0.3971(2) 0.56168(8) 0.6606(2) 0.0301(4) Uani 1 1 d . .
F1 F 0.8763(3) 0.03506(11) 1.0507(2) 0.0679(7) Uani 1 1 d . .
F2 F 1.1103(3) 0.96427(9) 0.8333(2) 0.0553(5) Uani 1 1 d . .
H1A H 0.604(4) 0.2159(13) 0.593(3) 0.024(7) Uiso 1 1 d . .
H1B H 1.181(5) 0.3526(18) 0.952(4) 0.051(11) Uiso 1 1 d . .
H2A H 0.876(4) 0.7852(13) 0.372(3) 0.025(7) Uiso 1 1 d . .
H4A H 0.272(4) 0.2831(17) 0.109(4) 0.037(10) Uiso 1 1 d . .
H6A H 0.568(4) 0.6071(16) 0.667(3) 0.037(9) Uiso 1 1 d . .
H9 H 0.713(5) 0.6790(19) -0.171(4) 0.053(12) Uiso 1 1 d . .
H11A H 0.521(6) 0.452(2) 0.837(5) 0.068(15) Uiso 1 1 d . .
H12C H 0.420(4) 0.5354(17) 0.712(4) 0.041(10) Uiso 1 1 d . .
H12D H 0.311(4) 0.5730(14) 0.658(3) 0.028(8) Uiso 1 1 d . .

loop_
_atom_site_aniso_label
_atom_site_aniso_U_11
_atom_site_aniso_U_22
_atom_site_aniso_U_33
_atom_site_aniso_U_23
_atom_site_aniso_U_13
_atom_site_aniso_U_12
C1 0.0118(9) 0.0185(10) 0.0159(9) 0.0012(7) 0.0052(7) 0.0002(7)
C2 0.0132(9) 0.0166(10) 0.0176(9) -0.0012(7) 0.0056(7) -0.0012(7)
C3 0.0164(9) 0.0202(10) 0.0180(9) -0.0025(8) 0.0066(7) 0.0005(8)
C4 0.0195(10) 0.0233(11) 0.0199(10) -0.0029(8) 0.0061(8) -0.0009(8)
C5 0.0217(10) 0.0226(11) 0.0266(11) -0.0030(9) 0.0082(9) -0.0049(8)
C6 0.0210(10) 0.0178(10) 0.0260(10) -0.0007(8) 0.0081(9) -0.0019(8)
C7 0.0153(9) 0.0189(10) 0.0193(9) -0.0003(8) 0.0081(7) 0.0001(8)
C8 0.0153(9) 0.0176(10) 0.0179(9) 0.0012(7) 0.0059(7) -0.0009(7)
C9 0.0170(10) 0.0193(11) 0.0222(10) 0.0012(8) 0.0048(8) 0.0015(8)
C10 0.0186(10) 0.0208(11) 0.0204(10) 0.0032(8) 0.0045(8) 0.0012(8)
C11 0.0155(9) 0.0209(11) 0.0182(9) 0.0013(8) 0.0033(8) -0.0008(8)
C12 0.0128(9) 0.0181(10) 0.0193(9) 0.0015(7) 0.0057(8) -0.0006(7)
C13 0.0122(9) 0.0173(10) 0.0165(9) 0.0018(7) 0.0051(7) 0.0003(7)
C14 0.0171(9) 0.0232(11) 0.0184(9) -0.0004(8) 0.0081(8) 0.0016(8)
C15 0.0197(10) 0.0213(10) 0.0196(10) -0.0005(8) 0.0075(8) -0.0019(8)
C16 0.0191(10) 0.0222(11) 0.0206(10) 0.0007(8) 0.0081(8) 0.0003(8)
C17 0.0235(11) 0.0261(12) 0.0184(9) 0.0031(8) 0.0065(8) 0.0008(9)
C18 0.0279(12) 0.0355(14) 0.0226(11) 0.0025(10) 0.0118(9) 0.0006(10)
C19 0.0125(9) 0.0200(10) 0.0162(8) 0.0010(8) 0.0049(7) 0.0004(8)
C20 0.0267(11) 0.0165(11) 0.0282(11) -0.0006(9) 0.0137(9) 0.0009(8)
C21 0.0135(9) 0.0203(11) 0.0318(11) 0.0032(9) 0.0086(8) 0.0015(8)
C22 0.0221(11) 0.0277(12) 0.0333(12) 0.0033(10) 0.0111(9) 0.0024(9)
C23 0.0312(13) 0.0478(17) 0.0307(13) 0.0064(12) 0.0109(11) 0.0023(12)
C24 0.0331(14) 0.0453(17) 0.0423(15) 0.0228(14) 0.0136(12) 0.0035(12)
C25 0.0380(15) 0.0253(13) 0.0570(18) 0.0128(13) 0.0139(14) 0.0000(11)
C26 0.0265(12) 0.0234(13) 0.0414(14) 0.0037(11) 0.0092(10) 0.0000(9)
C27 0.0136(9) 0.0172(10) 0.0186(9) -0.0004(7) 0.0090(7) -0.0006(7)
C28 0.0151(9) 0.0173(10) 0.0171(9) 0.0006(7) 0.0076(7) -0.0001(7)
C29 0.0171(9) 0.0220(11) 0.0189(9) 0.0028(8) 0.0084(8) 0.0000(8)
C30 0.0193(10) 0.0250(11) 0.0199(9) 0.0036(9) 0.0100(8) 0.0019(8)
C31 0.0243(11) 0.0204(11) 0.0290(11) 0.0037(9) 0.0154(9) 0.0005(9)
C32 0.0225(10) 0.0181(10) 0.0260(10) 0.0000(8) 0.0117(8) -0.0016(8)
C33 0.0147(9) 0.0177(10) 0.0212(9) 0.0017(8) 0.0078(8) 0.0015(7)
C34 0.0180(9) 0.0181(10) 0.0189(9) -0.0016(7) 0.0082(8) -0.0014(8)
C35 0.0263(11) 0.0211(11) 0.0223(10) -0.0016(8) 0.0127(9) 0.0025(8)
C36 0.0261(11) 0.0227(11) 0.0199(10) -0.0027(8) 0.0123(8) 0.0000(9)
C37 0.0225(11) 0.0210(11) 0.0190(10) -0.0009(8) 0.0116(8) -0.0023(8)
C38 0.0173(9) 0.0207(10) 0.0196(9) -0.0013(8) 0.0110(8) -0.0022(8)
C39 0.0148(9) 0.0155(9) 0.0187(9) -0.0007(7) 0.0077(8) -0.0004(7)
C40 0.0157(9) 0.0235(11) 0.0192(9) 0.0017(8) 0.0078(8) 0.0024(8)
C41 0.0229(11) 0.0182(10) 0.0218(10) 0.0015(8) 0.0098(8) -0.0004(8)
C42 0.0187(10) 0.0253(11) 0.0229(10) 0.0023(8) 0.0106(8) 0.0002(8)
C43 0.0230(11) 0.0282(12) 0.0211(10) -0.0025(9) 0.0094(8) -0.0036(9)
C44 0.0261(12) 0.0335(13) 0.0242(11) -0.0012(10) 0.0055(10) -0.0004(10)
C45 0.0157(9) 0.0201(10) 0.0175(9) -0.0011(8) 0.0082(7) -0.0013(8)
C46 0.0238(11) 0.0190(11) 0.0305(12) 0.0013(9) 0.0133(9) 0.0019(8)
C47 0.0199(10) 0.0214(11) 0.0345(12) -0.0026(9) 0.0173(9) -0.0014(8)
C48 0.0232(11) 0.0226(12) 0.0390(13) -0.0014(10) 0.0157(10) 0.0003(9)
C49 0.0270(12) 0.0356(15) 0.0383(14) -0.0040(11) 0.0145(11) -0.0001(11)
C50 0.0331(13) 0.0325(14) 0.0446(15) -0.0154(12) 0.0178(12) -0.0062(11)
C51 0.0473(16) 0.0218(13) 0.0535(17) -0.0084(12) 0.0281(14) -0.0067(11)
C52 0.0380(14) 0.0216(12) 0.0415(14) -0.0006(10) 0.0236(12) 0.0002(10)
C53 0.0409(16) 0.0482(18) 0.0472(16) 0.0020(14) 0.0256(14) -0.0013(14)
N1 0.0169(8) 0.0178(9) 0.0274(9) 0.0011(7) 0.0113(7) 0.0021(7)
N2 0.0197(9) 0.0175(9) 0.0310(10) -0.0022(7) 0.0149(8) -0.0003(7)
O1 0.0165(7) 0.0333(9) 0.0218(7) 0.0030(7) 0.0037(6) 0.0001(7)
O2 0.0304(9) 0.0362(10) 0.0260(8) 0.0008(7) 0.0168(7) 0.0069(7)
O3 0.0177(7) 0.0237(8) 0.0197(7) 0.0003(6) 0.0083(6) 0.0027(6)
O4 0.0192(8) 0.0243(9) 0.0199(7) 0.0010(6) 0.0018(6) -0.0015(6)
O5 0.0141(7) 0.0224(8) 0.0354(8) 0.0012(7) 0.0110(6) 0.0026(6)
O6 0.0242(8) 0.0261(8) 0.0252(8) -0.0005(6) 0.0159(6) -0.0024(7)
O7 0.0182(8) 0.0406(11) 0.0278(8) 0.0057(7) 0.0073(7) 0.0046(7)
O8 0.0161(7) 0.0243(8) 0.0224(7) 0.0014(6) 0.0092(6) 0.0029(6)
O9 0.0351(9) 0.0267(9) 0.0215(8) -0.0026(7) 0.0177(7) -0.0048(7)
O10 0.0205(8) 0.0230(8) 0.0351(8) -0.0002(7) 0.0187(6) 0.0007(6)
O11 0.091(2) 0.0504(15) 0.0688(17) 0.0312(13) 0.0589(16) 0.0414(15)
O12 0.0276(9) 0.0294(10) 0.0379(10) 0.0059(8) 0.0184(8) 0.0012(7)
F1 0.0710(15) 0.0686(16) 0.0562(12) 0.0414(12) 0.0201(11) 0.0077(12)
F2 0.0539(12) 0.0460(11) 0.0550(11) -0.0232(9) 0.0130(9) -0.0126(9)

loop_
_atom_type_symbol
_atom_type_description
_atom_type_scat_dispersion_real
_atom_type_scat_dispersion_imag
_atom_type_scat_source
C C 0.0181 0.0091 'International Tables Vol C Tables 4.2.6.8 and 6.1.1.4'
H H 0.0000 0.0000 'International Tables Vol C Tables 4.2.6.8 and 6.1.1.4'
N N 0.0311 0.0180 'International Tables Vol C Tables 4.2.6.8 and 6.1.1.4'
O O 0.0492 0.0322 'International Tables Vol C Tables 4.2.6.8 and 6.1.1.4'
F F 0.0727 0.0534 'International Tables Vol C Tables 4.2.6.8 and 6.1.1.4'

loop_
_geom_angle_atom_site_label_1
_geom_angle_atom_site_label_2
_geom_angle_atom_site_label_3
_geom_angle
C19 C1 C2 112.84(17)
C19 C1 C13 112.58(17)
C2 C1 C13 104.81(16)
C19 C1 H1 108.8
C2 C1 H1 108.8
C13 C1 H1 108.8
C1 C2 C7 104.18(16)
C1 C2 C3 117.31(18)
C7 C2 C3 100.21(17)
C1 C2 H2 111.4
C7 C2 H2 111.4
C3 C2 H2 111.4
C16 C3 C17 111.59(19)
C16 C3 C2 100.79(17)
C17 C3 C2 116.65(19)
C16 C3 C4 107.07(18)
C17 C3 C4 113.19(18)
C2 C3 C4 106.47(17)
O1 C4 C5 106.89(19)
O1 C4 C3 110.68(19)
C5 C4 C3 111.76(18)
O1 C4 H4 109.1
C5 C4 H4 109.1
C3 C4 H4 109.1
C6 C5 C4 123.5(2)
C6 C5 H5 118.2
C4 C5 H5 118.2
C5 C6 C7 118.3(2)
C5 C6 H6 120.9
C7 C6 H6 120.9
O3 C7 C6 107.16(17)
O3 C7 C8 109.64(16)
C6 C7 C8 120.86(18)
O3 C7 C2 102.19(16)
C6 C7 C2 109.10(17)
C8 C7 C2 106.33(17)
C7 C8 C9 116.33(18)
C7 C8 C13 105.64(16)
C9 C8 C13 111.70(17)
C7 C8 H8 107.6
C9 C8 H8 107.6
C13 C8 H8 107.6
C8 C9 C10 111.45(18)
C8 C9 H9A 109.3
C10 C9 H9A 109.3
C8 C9 H9B 109.3
C10 C9 H9B 109.3
H9A C9 H9B 108.0
C11 C10 C9 111.85(17)
C11 C10 H10A 109.2
C9 C10 H10A 109.2
C11 C10 H10B 109.2
C9 C10 H10B 109.2
H10A C10 H10B 107.9
O4 C11 C12 114.08(18)
O4 C11 C15 112.99(19)
C12 C11 C15 102.91(17)
O4 C11 C10 107.17(17)
C12 C11 C10 108.55(18)
C15 C11 C10 111.11(19)
C13 C12 C11 100.10(16)
C13 C12 H12A 111.8
C11 C12 H12A 111.8
C13 C12 H12B 111.8
C11 C12 H12B 111.8
H12A C12 H12B 109.5
C12 C13 C14 100.21(16)
C12 C13 C1 114.02(16)
C14 C13 C1 117.45(17)
C12 C13 C8 111.21(17)
C14 C13 C8 108.55(17)
C1 C13 C8 105.41(16)
C15 C14 C13 101.44(17)
C15 C14 H14A 111.5
C13 C14 H14A 111.5
C15 C14 H14B 111.5
C13 C14 H14B 111.5
H14A C14 H14B 109.3
C18 C15 C14 127.3(2)
C18 C15 C11 125.1(2)
C14 C15 C11 107.55(18)
O2 C16 O3 121.7(2)
O2 C16 C3 127.5(2)
O3 C16 C3 110.84(18)
C3 C17 H17A 109.5
C3 C17 H17B 109.5
H17A C17 H17B 109.5
C3 C17 H17C 109.5
H17A C17 H17C 109.5
H17B C17 H17C 109.5
C15 C18 H18A 120.0
C15 C18 H18B 120.0
H18A C18 H18B 120.0
O5 C19 N1 123.3(2)
O5 C19 C1 121.7(2)
N1 C19 C1 114.96(18)
N1 C20 C21 114.2(2)
N1 C20 H20A 108.7
C21 C20 H20A 108.7
N1 C20 H20B 108.7
C21 C20 H20B 108.7
H20A C20 H20B 107.6
C22 C21 C26 119.4(2)
C22 C21 C20 122.4(2)
C26 C21 C20 118.1(2)
C21 C22 C23 120.5(3)
C21 C22 H22 119.7
C23 C22 H22 119.7
C24 C23 C22 118.4(3)
C24 C23 H23 120.8
C22 C23 H23 120.8
F1 C24 C25 118.9(3)
F1 C24 C23 118.3(3)
C25 C24 C23 122.7(3)
C24 C25 C26 118.7(3)
C24 C25 H25 120.7
C26 C25 H25 120.7
C25 C26 C21 120.3(3)
C25 C26 H26 119.9
C21 C26 H26 119.9
C45 C27 C28 113.36(17)
C45 C27 C39 111.97(17)
C28 C27 C39 104.32(16)
C45 C27 H27 109.0
C28 C27 H27 109.0
C39 C27 H27 109.0
C33 C28 C27 103.77(16)
C33 C28 C29 99.84(17)
C27 C28 C29 118.01(17)
C33 C28 H28 111.4
C27 C28 H28 111.4
C29 C28 H28 111.4
C43 C29 C28 116.21(19)
C43 C29 C42 111.42(19)
C28 C29 C42 100.81(17)
C43 C29 C30 112.99(18)
C28 C29 C30 107.34(17)
C42 C29 C30 107.05(19)
O6 C30 C31 110.96(18)
O6 C30 C29 107.56(19)
C31 C30 C29 111.71(17)
O6 C30 H30 108.9
C31 C30 H30 108.9
C29 C30 H30 108.9
C32 C31 C30 123.2(2)
C32 C31 H31 118.4
C30 C31 H31 118.4
C31 C32 C33 118.5(2)
C31 C32 H32 120.7
C33 C32 H32 120.7
O8 C33 C32 106.96(17)
O8 C33 C28 102.28(16)
C32 C33 C28 109.60(17)
O8 C33 C34 110.19(16)
C32 C33 C34 119.91(18)
C28 C33 C34 106.51(17)
C33 C34 C35 116.42(18)
C33 C34 C39 105.45(17)
C35 C34 C39 112.32(18)
C33 C34 H34 107.4
C35 C34 H34 107.4
C39 C34 H34 107.4
C34 C35 C36 111.40(18)
C34 C35 H35A 109.3
C36 C35 H35A 109.3
C34 C35 H35B 109.3
C36 C35 H35B 109.3
H35A C35 H35B 108.0
C35 C36 C37 111.86(18)
C35 C36 H36A 109.2
C37 C36 H36A 109.2
C35 C36 H36B 109.2
C37 C36 H36B 109.2
H36A C36 H36B 107.9
O9 C37 C38 110.38(18)
O9 C37 C41 112.42(18)
C38 C37 C41 102.37(17)
O9 C37 C36 111.56(18)
C38 C37 C36 108.90(18)
C41 C37 C36 110.79(18)
C37 C38 C39 100.08(17)
C37 C38 H38A 111.8
C39 C38 H38A 111.8
C37 C38 H38B 111.8
C39 C38 H38B 111.8
H38A C38 H38B 109.5
C38 C39 C40 100.10(17)
C38 C39 C27 114.42(17)
C40 C39 C27 117.53(17)
C38 C39 C34 110.94(17)
C40 C39 C34 108.30(17)
C27 C39 C34 105.49(17)
C41 C40 C39 101.52(17)
C41 C40 H40A 111.5
C39 C40 H40A 111.5
C41 C40 H40B 111.5
C39 C40 H40B 111.5
H40A C40 H40B 109.3
C44 C41 C40 127.3(2)
C44 C41 C37 124.6(2)
C40 C41 C37 108.09(18)
O7 C42 O8 122.0(2)
O7 C42 C29 127.8(2)
O8 C42 C29 110.21(18)
C29 C43 H43A 109.5
C29 C43 H43B 109.5
H43A C43 H43B 109.5
C29 C43 H43C 109.5
H43A C43 H43C 109.5
H43B C43 H43C 109.5
C41 C44 H44A 120.0
C41 C44 H44B 120.0
H44A C44 H44B 120.0
O10 C45 N2 123.6(2)
O10 C45 C27 121.2(2)
N2 C45 C27 115.12(18)
N2 C46 C47 113.8(2)
N2 C46 H46A 108.8
C47 C46 H46A 108.8
N2 C46 H46B 108.8
C47 C46 H46B 108.8
H46A C46 H46B 107.7
C48 C47 C52 118.7(2)
C48 C47 C46 122.4(2)
C52 C47 C46 118.8(2)
C47 C48 C49 121.0(2)
C47 C48 H48 119.5
C49 C48 H48 119.5
C50 C49 C48 118.5(3)
C50 C49 H49 120.8
C48 C49 H49 120.8
F2 C50 C51 119.0(3)
F2 C50 C49 118.4(3)
C51 C50 C49 122.6(3)
C50 C51 C52 118.4(3)
C50 C51 H51 120.8
C52 C51 H51 120.8
C51 C52 C47 120.8(3)
C51 C52 H52 119.6
C47 C52 H52 119.6
O11 C53 H53A 109.5
O11 C53 H53B 109.5
H53A C53 H53B 109.5
O11 C53 H53C 109.5
H53A C53 H53C 109.5
H53B C53 H53C 109.5
C19 N1 C20 122.45(19)
C19 N1 H1A 120(2)
C20 N1 H1A 117(2)
C45 N2 C46 123.1(2)
C45 N2 H2A 117(2)
C46 N2 H2A 120(2)
C4 O1 H1B 110(3)
C16 O3 C7 107.41(16)
C11 O4 H4A 108(3)
C30 O6 H6A 112(3)
C42 O8 C33 107.54(16)
C37 O9 H9 112(3)
C53 O11 H11A 105(3)
H12C O12 H12D 106(4)

loop_
_geom_bond_atom_site_label_1
_geom_bond_atom_site_label_2
_geom_bond_distance
C1 C19 1.512(3)
C1 C2 1.520(3)
C1 C13 1.556(3)
C1 H1 1.0000
C2 C7 1.528(3)
C2 C3 1.530(3)
C2 H2 1.0000
C3 C16 1.523(3)
C3 C17 1.524(3)
C3 C4 1.562(3)
C4 O1 1.423(3)
C4 C5 1.518(3)
C4 H4 1.0000
C5 C6 1.334(3)
C5 H5 0.9500
C6 C7 1.506(3)
C6 H6 0.9500
C7 O3 1.494(2)
C7 C8 1.527(3)
C8 C9 1.540(3)
C8 C13 1.578(3)
C8 H8 1.0000
C9 C10 1.547(3)
C9 H9A 0.9900
C9 H9B 0.9900
C10 C11 1.545(3)
C10 H10A 0.9900
C10 H10B 0.9900
C11 O4 1.431(2)
C11 C12 1.531(3)
C11 C15 1.533(3)
C12 C13 1.531(3)
C12 H12A 0.9900
C12 H12B 0.9900
C13 C14 1.542(3)
C14 C15 1.525(3)
C14 H14A 0.9900
C14 H14B 0.9900
C15 C18 1.321(3)
C16 O2 1.208(3)
C16 O3 1.351(3)
C17 H17A 0.9800
C17 H17B 0.9800
C17 H17C 0.9800
C18 H18A 0.9500
C18 H18B 0.9500
C19 O5 1.234(3)
C19 N1 1.343(3)
C20 N1 1.455(3)
C20 C21 1.515(3)
C20 H20A 0.9900
C20 H20B 0.9900
C21 C22 1.387(4)
C21 C26 1.396(4)
C22 C23 1.392(4)
C22 H22 0.9500
C23 C24 1.377(5)
C23 H23 0.9500
C24 F1 1.357(3)
C24 C25 1.367(5)
C25 C26 1.390(4)
C25 H25 0.9500
C26 H26 0.9500
C27 C45 1.518(3)
C27 C28 1.529(3)
C27 C39 1.559(3)
C27 H27 1.0000
C28 C33 1.525(3)
C28 C29 1.531(3)
C28 H28 1.0000
C29 C43 1.525(3)
C29 C42 1.533(3)
C29 C30 1.555(3)
C30 O6 1.432(3)
C30 C31 1.520(3)
C30 H30 1.0000
C31 C32 1.331(3)
C31 H31 0.9500
C32 C33 1.505(3)
C32 H32 0.9500
C33 O8 1.494(2)
C33 C34 1.526(3)
C34 C35 1.532(3)
C34 C39 1.578(3)
C34 H34 1.0000
C35 C36 1.538(3)
C35 H35A 0.9900
C35 H35B 0.9900
C36 C37 1.552(3)
C36 H36A 0.9900
C36 H36B 0.9900
C37 O9 1.434(3)
C37 C38 1.532(3)
C37 C41 1.537(3)
C38 C39 1.537(3)
C38 H38A 0.9900
C38 H38B 0.9900
C39 C40 1.543(3)
C40 C41 1.514(3)
C40 H40A 0.9900
C40 H40B 0.9900
C41 C44 1.323(3)
C42 O7 1.202(3)
C42 O8 1.352(3)
C43 H43A 0.9800
C43 H43B 0.9800
C43 H43C 0.9800
C44 H44A 0.9500
C44 H44B 0.9500
C45 O10 1.234(3)
C45 N2 1.336(3)
C46 N2 1.458(3)
C46 C47 1.520(3)
C46 H46A 0.9900
C46 H46B 0.9900
C47 C48 1.388(4)
C47 C52 1.399(3)
C48 C49 1.393(4)
C48 H48 0.9500
C49 C50 1.375(4)
C49 H49 0.9500
C50 F2 1.361(3)
C50 C51 1.374(5)
C51 C52 1.392(4)
C51 H51 0.9500
C52 H52 0.9500
C53 O11 1.403(4)
C53 H53A 0.9800
C53 H53B 0.9800
C53 H53C 0.9800
N1 H1A 0.88(3)
N2 H2A 0.88(3)
O1 H1B 0.87(4)
O4 H4A 0.79(4)
O6 H6A 0.81(4)
O9 H9 0.80(5)
O11 H11A 0.81(6)
O12 H12C 0.84(4)
O12 H12D 0.84(4)

loop_
_geom_hbond_atom_site_label_D
_geom_hbond_atom_site_label_H
_geom_hbond_atom_site_label_A
_geom_hbond_distance_DH
_geom_hbond_distance_HA
_geom_hbond_distance_DA
_geom_hbond_angle_DHA
_geom_hbond_site_symmetry_A
C1 H1 O10 1.00 2.24 3.119(3) 145.4 2_646
C5 H5 F1 0.95 2.40 3.117(3) 132.5 2_757
C20 H20B O6 0.99 2.56 3.465(3) 151.7 2_646
C20 H20B O12 0.99 2.58 3.418(3) 142.9 2_646
C27 H27 O5 1.00 2.23 3.124(3) 147.6 2_756
N1 H1A O10 0.88(3) 2.06(3) 2.894(3) 158(3) 2_646
O1 H1B O4 0.87(4) 1.90(4) 2.768(2) 176(4) 1_656
N2 H2A O5 0.88(3) 2.08(3) 2.928(3) 160(3) 2_756
O4 H4A O9 0.79(4) 2.16(4) 2.943(3) 170(4) 2_645
O6 H6A O12 0.81(4) 1.96(4) 2.772(3) 174(4) .
O9 H9 O6 0.80(5) 2.11(5) 2.900(2) 169(4) 1_554
O11 H11A O2 0.81(6) 2.00(6) 2.805(3) 173(5) .
O12 H12C O11 0.84(4) 1.88(4) 2.717(3) 177(4) .
O12 H12D O7 0.84(4) 2.18(4) 3.016(3) 174(3) 1_455
C1 H1 O10 1.00 2.24 3.119(3) 145.4 2_646
C5 H5 F1 0.95 2.40 3.117(3) 132.5 2_757
C20 H20B O6 0.99 2.56 3.465(3) 151.7 2_646
C20 H20B O12 0.99 2.58 3.418(3) 142.9 2_646
C27 H27 O5 1.00 2.23 3.124(3) 147.6 2_756
N1 H1A O10 0.88(3) 2.06(3) 2.894(3) 158(3) 2_646
O1 H1B O4 0.87(4) 1.90(4) 2.768(2) 176(4) 1_656
N2 H2A O5 0.88(3) 2.08(3) 2.928(3) 160(3) 2_756
O4 H4A O9 0.79(4) 2.16(4) 2.943(3) 170(4) 2_645
O6 H6A O12 0.81(4) 1.96(4) 2.772(3) 174(4) .
O9 H9 O6 0.80(5) 2.11(5) 2.900(2) 169(4) 1_554
O11 H11A O2 0.81(6) 2.00(6) 2.805(3) 173(5) .
O12 H12C O11 0.84(4) 1.88(4) 2.717(3) 177(4) .
O12 H12D O7 0.84(4) 2.18(4) 3.016(3) 174(3) 1_455

loop_
_geom_torsion_atom_site_label_1
_geom_torsion_atom_site_label_2
_geom_torsion_atom_site_label_3
_geom_torsion_atom_site_label_4
_geom_torsion
C19 C1 C2 C7 159.21(16)
C13 C1 C2 C7 36.4(2)
C19 C1 C2 C3 -91.1(2)
C13 C1 C2 C3 146.02(18)
C1 C2 C3 C16 -74.8(2)
C7 C2 C3 C16 37.1(2)
C1 C2 C3 C17 46.2(3)
C7 C2 C3 C17 158.11(19)
C1 C2 C3 C4 173.63(18)
C7 C2 C3 C4 -74.5(2)
C16 C3 C4 O1 176.55(17)
C17 C3 C4 O1 53.2(2)
C2 C3 C4 O1 -76.3(2)
C16 C3 C4 C5 -64.4(2)
C17 C3 C4 C5 172.18(19)
C2 C3 C4 C5 42.7(2)
O1 C4 C5 C6 116.6(3)
C3 C4 C5 C6 -4.6(3)
C4 C5 C6 C7 0.5(4)
C5 C6 C7 O3 74.8(3)
C5 C6 C7 C8 -158.8(2)
C5 C6 C7 C2 -35.2(3)
C1 C2 C7 O3 79.66(18)
C3 C2 C7 O3 -42.10(19)
C1 C2 C7 C6 -167.12(17)
C3 C2 C7 C6 71.1(2)
C1 C2 C7 C8 -35.3(2)
C3 C2 C7 C8 -157.04(16)
O3 C7 C8 C9 34.7(2)
C6 C7 C8 C9 -90.7(2)
C2 C7 C8 C9 144.44(18)
O3 C7 C8 C13 -89.87(19)
C6 C7 C8 C13 144.80(19)
C2 C7 C8 C13 19.9(2)
C7 C8 C9 C10 -171.43(18)
C13 C8 C9 C10 -50.0(2)
C8 C9 C10 C11 35.7(3)
C9 C10 C11 O4 151.96(18)
C9 C10 C11 C12 28.3(2)
C9 C10 C11 C15 -84.2(2)
O4 C11 C12 C13 162.62(19)
C15 C11 C12 C13 39.8(2)
C10 C11 C12 C13 -78.0(2)
C11 C12 C13 C14 -52.5(2)
C11 C12 C13 C1 -178.85(18)
C11 C12 C13 C8 62.1(2)
C19 C1 C13 C12 90.8(2)
C2 C1 C13 C12 -146.17(18)
C19 C1 C13 C14 -25.9(3)
C2 C1 C13 C14 97.1(2)
C19 C1 C13 C8 -146.94(17)
C2 C1 C13 C8 -23.9(2)
C7 C8 C13 C12 126.52(17)
C9 C8 C13 C12 -0.9(2)
C7 C8 C13 C14 -124.16(17)
C9 C8 C13 C14 108.45(19)
C7 C8 C13 C1 2.5(2)
C9 C8 C13 C1 -124.91(18)
C12 C13 C14 C15 44.1(2)
C1 C13 C14 C15 168.09(17)
C8 C13 C14 C15 -72.56(19)
C13 C14 C15 C18 159.8(3)
C13 C14 C15 C11 -19.4(2)
O4 C11 C15 C18 44.7(3)
C12 C11 C15 C18 168.2(2)
C10 C11 C15 C18 -75.8(3)
O4 C11 C15 C14 -136.13(19)
C12 C11 C15 C14 -12.6(2)
C10 C11 C15 C14 103.4(2)
C17 C3 C16 O2 35.6(3)
C2 C3 C16 O2 160.1(2)
C4 C3 C16 O2 -88.8(3)
C17 C3 C16 O3 -144.44(19)
C2 C3 C16 O3 -19.9(2)
C4 C3 C16 O3 91.2(2)
C2 C1 C19 O5 -35.2(3)
C13 C1 C19 O5 83.2(2)
C2 C1 C19 N1 147.59(18)
C13 C1 C19 N1 -94.0(2)
N1 C20 C21 C22 -25.0(3)
N1 C20 C21 C26 157.4(2)
C26 C21 C22 C23 0.7(4)
C20 C21 C22 C23 -177.0(2)
C21 C22 C23 C24 0.8(4)
C22 C23 C24 F1 178.2(3)
C22 C23 C24 C25 -1.2(5)
F1 C24 C25 C26 -179.3(3)
C23 C24 C25 C26 0.1(5)
C24 C25 C26 C21 1.4(4)
C22 C21 C26 C25 -1.8(4)
C20 C21 C26 C25 175.9(2)
C45 C27 C28 C33 159.34(17)
C39 C27 C28 C33 37.27(19)
C45 C27 C28 C29 -91.4(2)
C39 C27 C28 C29 146.52(18)
C33 C28 C29 C43 158.46(18)
C27 C28 C29 C43 47.0(3)
C33 C28 C29 C42 37.9(2)
C27 C28 C29 C42 -73.6(2)
C33 C28 C29 C30 -74.0(2)
C27 C28 C29 C30 174.57(18)
C43 C29 C30 O6 49.7(2)
C28 C29 C30 O6 -79.8(2)
C42 C29 C30 O6 172.71(17)
C43 C29 C30 C31 171.67(19)
C28 C29 C30 C31 42.2(2)
C42 C29 C30 C31 -65.3(2)
O6 C30 C31 C32 116.5(2)
C29 C30 C31 C32 -3.5(3)
C30 C31 C32 C33 -0.7(4)
C31 C32 C33 O8 75.6(3)
C31 C32 C33 C28 -34.6(3)
C31 C32 C33 C34 -158.1(2)
C27 C28 C33 O8 79.32(17)
C29 C28 C33 O8 -42.91(19)
C27 C28 C33 C32 -167.46(17)
C29 C28 C33 C32 70.3(2)
C27 C28 C33 C34 -36.3(2)
C29 C28 C33 C34 -158.56(16)
O8 C33 C34 C35 35.6(3)
C32 C33 C34 C35 -89.1(2)
C28 C33 C34 C35 145.82(19)
O8 C33 C34 C39 -89.6(2)
C32 C33 C34 C39 145.60(19)
C28 C33 C34 C39 20.6(2)
C33 C34 C35 C36 -172.07(18)
C39 C34 C35 C36 -50.4(2)
C34 C35 C36 C37 36.1(3)
C35 C36 C37 O9 149.80(19)
C35 C36 C37 C38 27.7(3)
C35 C36 C37 C41 -84.1(2)
O9 C37 C38 C39 159.98(18)
C41 C37 C38 C39 40.1(2)
C36 C37 C38 C39 -77.2(2)
C37 C38 C39 C40 -52.6(2)
C37 C38 C39 C27 -179.18(17)
C37 C38 C39 C34 61.6(2)
C45 C27 C39 C38 90.3(2)
C28 C27 C39 C38 -146.76(18)
C45 C27 C39 C40 -26.7(3)
C28 C27 C39 C40 96.2(2)
C45 C27 C39 C34 -147.53(17)
C28 C27 C39 C34 -24.5(2)
C33 C34 C39 C38 127.04(18)
C35 C34 C39 C38 -0.7(2)
C33 C34 C39 C40 -124.04(17)
C35 C34 C39 C40 108.2(2)
C33 C34 C39 C27 2.6(2)
C35 C34 C39 C27 -125.16(18)
C38 C39 C40 C41 43.8(2)
C27 C39 C40 C41 168.27(18)
C34 C39 C40 C41 -72.4(2)
C39 C40 C41 C44 159.9(3)
C39 C40 C41 C37 -19.0(2)
O9 C37 C41 C44 49.5(3)
C38 C37 C41 C44 167.9(2)
C36 C37 C41 C44 -76.1(3)
O9 C37 C41 C40 -131.62(19)
C38 C37 C41 C40 -13.2(2)
C36 C37 C41 C40 102.8(2)
C43 C29 C42 O7 35.3(3)
C28 C29 C42 O7 159.3(2)
C30 C29 C42 O7 -88.7(3)
C43 C29 C42 O8 -144.36(19)
C28 C29 C42 O8 -20.4(2)
C30 C29 C42 O8 91.6(2)
C28 C27 C45 O10 -33.8(3)
C39 C27 C45 O10 83.9(2)
C28 C27 C45 N2 148.86(18)
C39 C27 C45 N2 -93.4(2)
N2 C46 C47 C48 -26.4(3)
N2 C46 C47 C52 154.1(2)
C52 C47 C48 C49 -0.1(4)
C46 C47 C48 C49 -179.6(2)
C47 C48 C49 C50 0.1(4)
C48 C49 C50 F2 -179.6(3)
C48 C49 C50 C51 -0.1(5)
F2 C50 C51 C52 179.7(3)
C49 C50 C51 C52 0.1(5)
C50 C51 C52 C47 -0.2(4)
C48 C47 C52 C51 0.2(4)
C46 C47 C52 C51 179.7(3)
O5 C19 N1 C20 -3.2(3)
C1 C19 N1 C20 174.00(19)
C21 C20 N1 C19 115.3(2)
O10 C45 N2 C46 -3.6(3)
C27 C45 N2 C46 173.7(2)
C47 C46 N2 C45 116.0(2)
O2 C16 O3 C7 173.0(2)
C3 C16 O3 C7 -7.0(2)
C6 C7 O3 C16 -83.4(2)
C8 C7 O3 C16 143.78(18)
C2 C7 O3 C16 31.3(2)
O7 C42 O8 C33 173.3(2)
C29 C42 O8 C33 -6.9(2)
C32 C33 O8 C42 -83.3(2)
C28 C33 O8 C42 31.9(2)
C34 C33 O8 C42 144.84(19)
